data_4132363
loop_
_publ_author_name
'Liu, Zhonglin'
'Chen, He'
'Lv, Ying'
'Tan, Xinqiang'
'Shen, Haigen'
'Yu, Hai-Zhu'
'Li, Chaozhong'

_publ_section_title
;
 Radical Carbofluorination of Unactivated Alkenes with Fluoride Ions.
;
_journal_issue 19
_journal_name_full 'Journal of the American Chemical Society'
_journal_page_first 6169
_journal_page_last 6175
_journal_paper_doi 10.1021/jacs.8b03077
_journal_volume 140
_journal_year 2018
_chemical_formula_moiety 'C14 H12 Cu F2 N2 O4, 2(C H4 O)'
_chemical_formula_sum 'C16 H20 Cu F2 N2 O6'
_chemical_formula_weight 437.88
_space_group_crystal_system monoclinic
_space_group_IT_number 14
_space_group_name_Hall '-P 2yn'
_space_group_name_H-M_alt 'P 1 21/n 1'
_atom_sites_solution_hydrogens geom
_atom_sites_solution_primary direct
_audit_creation_date 2015-11-03
_audit_creation_method
;
Olex2 1.2
(compiled 2014.07.22 svn.r2960 for OlexSys, GUI svn.r4862)
;
_cell_angle_alpha 90
_cell_angle_beta 103.973(9)
_cell_angle_gamma 90
_cell_formula_units_Z 4
_cell_length_a 8.509(4)
_cell_length_b 15.545(7)
_cell_length_c 13.953(7)
_cell_measurement_reflns_used 1757
_cell_measurement_temperature 296(2)
_cell_measurement_theta_max 20.43
_cell_measurement_theta_min 2.56
_cell_volume 1791.0(15)
_computing_cell_refinement 'SAINT v7.68A (Bruker, 2009)'
_computing_data_reduction 'SAINT v7.68A (Bruker, 2009)'
_computing_molecular_graphics 'Olex2 (Dolomanov et al., 2009)'
_computing_publication_material 'Olex2 (Dolomanov et al., 2009)'
_computing_structure_refinement 'XL (Sheldrick, 2008)'
_computing_structure_solution 'ShelXS (Sheldrick, 2008)'
_diffrn_ambient_temperature 296.15
_diffrn_measured_fraction_theta_full 1.000
_diffrn_measured_fraction_theta_max 0.994
_diffrn_measurement_device_type 'Bruker APEX-II CCD'
_diffrn_measurement_method '\f and \w scans'
_diffrn_radiation_monochromator graphite
_diffrn_radiation_type MoK\a
_diffrn_radiation_wavelength 0.71073
_diffrn_reflns_av_R_equivalents 0.0636
_diffrn_reflns_av_unetI/netI 0.0638
_diffrn_reflns_Laue_measured_fraction_full 1.000
_diffrn_reflns_Laue_measured_fraction_max 0.994
_diffrn_reflns_limit_h_max 10
_diffrn_reflns_limit_h_min -11
_diffrn_reflns_limit_k_max 20
_diffrn_reflns_limit_k_min -20
_diffrn_reflns_limit_l_max 17
_diffrn_reflns_limit_l_min -18
_diffrn_reflns_number 14610
_diffrn_reflns_point_group_measured_fraction_full 1.000
_diffrn_reflns_point_group_measured_fraction_max 0.994
_diffrn_reflns_theta_full 26.000
_diffrn_reflns_theta_max 27.680
_diffrn_reflns_theta_min 1.995
_diffrn_standards_number 0
_exptl_absorpt_coefficient_mu 1.276
_exptl_absorpt_correction_T_max 0.7456
_exptl_absorpt_correction_T_min 0.6652
_exptl_absorpt_correction_type multi-scan
_exptl_absorpt_process_details
;
SADABS-2008/1 (Bruker,2008) was used for absorption correction.
wR2(int) was 0.1006 before and 0.0448 after correction.
The Ratio of minimum to maximum transmission is 0.8922.
The \l/2 correction factor is 0.0015.
;
_exptl_crystal_colour colourless
_exptl_crystal_colour_primary colourless
_exptl_crystal_density_diffrn 1.624
_exptl_crystal_description block
_exptl_crystal_F_000 900
_exptl_crystal_size_max 0.32
_exptl_crystal_size_mid 0.3
_exptl_crystal_size_min 0.25
_refine_diff_density_max 0.396
_refine_diff_density_min -0.283
_refine_diff_density_rms 0.070
_refine_ls_extinction_method none
_refine_ls_goodness_of_fit_ref 1.001
_refine_ls_hydrogen_treatment constr
_refine_ls_matrix_type full
_refine_ls_number_parameters 250
_refine_ls_number_reflns 4157
_refine_ls_number_restraints 0
_refine_ls_restrained_S_all 1.001
_refine_ls_R_factor_all 0.0939
_refine_ls_R_factor_gt 0.0444
_refine_ls_shift/su_max 0.003
_refine_ls_shift/su_mean 0.000
_refine_ls_structure_factor_coef Fsqd
_refine_ls_weighting_details 'w=1/[\s^2^(Fo^2^)+(0.0472P)^2^+0.1155P] where P=(Fo^2^+2Fc^2^)/3'
_refine_ls_weighting_scheme calc
_refine_ls_wR_factor_gt 0.0926
_refine_ls_wR_factor_ref 0.1087
_reflns_Friedel_coverage 0.000
_reflns_number_gt 2512
_reflns_number_total 4157
_reflns_threshold_expression 'I > 2\s(I)'
_cod_data_source_file ja8b03077_si_002.cif
_cod_data_source_block mo_dm15811_0m
_cod_original_cell_volume 1791.1(14)
_cod_database_code 4132363
_shelxl_version_number 2014-3
_shelx_space_group_comment
;
The symmetry employed for this shelxl refinement is uniquely defined
by the following loop, which should always be used as a source of
symmetry information in preference to the above space-group names.
They are only intended as comments.
;
_shelx_estimated_absorpt_t_max 0.741
_shelx_estimated_absorpt_t_min 0.686
_olex2_refinement_description
;
1. Fixed Uiso
 At 1.2 times of:
  All C(H) groups
 At 1.5 times of:
  All C(H,H,H) groups, All O(H) groups
2.a Aromatic/amide H refined with riding coordinates:
 C1(H1), C2(H2), C4(H4), C7(H7), C9(H9), C10(H10)
2.b Idealised Me refined as rotating group:
 C12(H12A,H12B,H12C), C14(H14A,H14B,H14C), C15(H15A,H15B,H15C), C16(H16A,H16B,
 H16C)
2.c Idealised tetrahedral OH refined as rotating group:
 O5(H5), O6(H6)
;
_olex2_submission_special_instructions 'No special instructions were received'

loop_
_space_group_symop_operation_xyz
'x, y, z'
'-x+1/2, y+1/2, -z+1/2'
'-x, -y, -z'
'x-1/2, -y-1/2, z-1/2'

loop_
_atom_site_label
_atom_site_type_symbol
_atom_site_fract_x
_atom_site_fract_y
_atom_site_fract_z
_atom_site_U_iso_or_equiv
_atom_site_adp_type
_atom_site_occupancy
_atom_site_site_symmetry_order
_atom_site_calc_flag
_atom_site_refinement_flags_posn
Cu1 Cu 0.11573(5) 0.06634(2) 0.07367(3) 0.03679(14) Uani 1 1 d .
F1 F 0.2247(2) 0.10640(12) -0.01772(14) 0.0487(5) Uani 1 1 d .
F2 F 0.1312(2) -0.05103(11) 0.03903(15) 0.0459(5) Uani 1 1 d .
O1 O -0.2075(4) 0.06383(16) 0.4820(2) 0.0715(9) Uani 1 1 d .
O2 O -0.2437(3) -0.07321(14) 0.43953(18) 0.0488(6) Uani 1 1 d .
O3 O 0.1175(4) 0.49214(15) 0.2307(2) 0.0638(8) Uani 1 1 d .
O4 O -0.0266(3) 0.42602(13) 0.32213(17) 0.0424(6) Uani 1 1 d .
N1 N 0.0166(3) 0.03873(16) 0.1858(2) 0.0339(6) Uani 1 1 d .
N2 N 0.1197(3) 0.18326(16) 0.13432(19) 0.0344(6) Uani 1 1 d .
C1 C -0.0187(4) -0.03954(19) 0.2114(3) 0.0383(8) Uani 1 1 d .
H1 H 0.0041 -0.0862 0.1752 0.046 Uiso 1 1 calc R
C2 C -0.0878(4) -0.0548(2) 0.2894(2) 0.0379(8) Uani 1 1 d .
H2 H -0.1106 -0.1105 0.3061 0.046 Uiso 1 1 calc R
C3 C -0.1224(4) 0.01522(19) 0.3425(2) 0.0336(7) Uani 1 1 d .
C4 C -0.0846(4) 0.09683(19) 0.3162(2) 0.0350(8) Uani 1 1 d .
H4 H -0.1065 0.1447 0.3509 0.042 Uiso 1 1 calc R
C5 C -0.0141(4) 0.10633(19) 0.2378(2) 0.0314(7) Uani 1 1 d .
C6 C 0.0398(4) 0.1896(2) 0.2065(2) 0.0333(7) Uani 1 1 d .
C7 C 0.0171(4) 0.26779(19) 0.2478(2) 0.0352(8) Uani 1 1 d .
H7 H -0.0409 0.2713 0.2962 0.042 Uiso 1 1 calc R
C8 C 0.0822(4) 0.3411(2) 0.2158(2) 0.0356(8) Uani 1 1 d .
C9 C 0.1681(4) 0.3333(2) 0.1447(2) 0.0395(8) Uani 1 1 d .
H9 H 0.2153 0.3814 0.1237 0.047 Uiso 1 1 calc R
C10 C 0.1837(4) 0.2542(2) 0.1049(3) 0.0409(8) Uani 1 1 d .
H10 H 0.2405 0.2497 0.0560 0.049 Uiso 1 1 calc R
C11 C -0.1954(4) 0.0059(2) 0.4289(3) 0.0396(8) Uani 1 1 d .
C12 C -0.3156(5) -0.0884(2) 0.5218(3) 0.0518(10) Uani 1 1 d .
H12A H -0.4223 -0.0639 0.5077 0.078 Uiso 1 1 calc GR
H12B H -0.2500 -0.0620 0.5802 0.078 Uiso 1 1 calc GR
H12C H -0.3222 -0.1491 0.5323 0.078 Uiso 1 1 calc GR
C13 C 0.0609(4) 0.4285(2) 0.2564(3) 0.0404(8) Uani 1 1 d .
C14 C -0.0513(5) 0.5067(2) 0.3676(3) 0.0479(10) Uani 1 1 d .
H14A H -0.0866 0.5495 0.3174 0.072 Uiso 1 1 calc GR
H14B H 0.0484 0.5248 0.4113 0.072 Uiso 1 1 calc GR
H14C H -0.1323 0.4995 0.4044 0.072 Uiso 1 1 calc GR
O5 O 0.2032(3) 0.23154(16) -0.1503(2) 0.0645(8) Uani 1 1 d .
H5 H 0.2073 0.1906 -0.1128 0.097 Uiso 1 1 calc GR
C15 C 0.0536(5) 0.2721(3) -0.1636(4) 0.0701(13) Uani 1 1 d .
H15A H 0.0040 0.2767 -0.2329 0.105 Uiso 1 1 calc GR
H15B H 0.0685 0.3285 -0.1349 0.105 Uiso 1 1 calc GR
H15C H -0.0150 0.2390 -0.1321 0.105 Uiso 1 1 calc GR
O6 O 0.2504(4) 0.29450(18) -0.5128(3) 0.0962(12) Uani 1 1 d .
H6 H 0.2778 0.3446 -0.5174 0.144 Uiso 1 1 calc GR
C16 C 0.1209(5) 0.2920(3) -0.4691(4) 0.0712(13) Uani 1 1 d .
H16A H 0.0330 0.3252 -0.5078 0.107 Uiso 1 1 calc GR
H16B H 0.1531 0.3157 -0.4037 0.107 Uiso 1 1 calc GR
H16C H 0.0867 0.2335 -0.4654 0.107 Uiso 1 1 calc GR

loop_
_atom_site_aniso_label
_atom_site_aniso_U_11
_atom_site_aniso_U_22
_atom_site_aniso_U_33
_atom_site_aniso_U_23
_atom_site_aniso_U_13
_atom_site_aniso_U_12
Cu1 0.0436(3) 0.0358(2) 0.0370(2) -0.0040(2) 0.02156(18) 0.0017(2)
F1 0.0574(13) 0.0498(11) 0.0494(12) -0.0011(10) 0.0333(11) 0.0017(10)
F2 0.0527(12) 0.0407(11) 0.0495(12) -0.0065(9) 0.0222(10) 0.0086(9)
O1 0.132(3) 0.0414(14) 0.0627(18) -0.0095(14) 0.0665(19) -0.0107(16)
O2 0.0680(17) 0.0369(13) 0.0525(15) 0.0032(12) 0.0357(13) -0.0029(12)
O3 0.097(2) 0.0341(14) 0.077(2) -0.0015(13) 0.0531(18) -0.0134(14)
O4 0.0558(15) 0.0318(12) 0.0472(14) -0.0057(11) 0.0268(12) -0.0044(11)
N1 0.0367(16) 0.0330(14) 0.0347(15) -0.0010(12) 0.0138(13) 0.0038(12)
N2 0.0380(16) 0.0364(15) 0.0325(15) -0.0036(12) 0.0156(13) -0.0036(12)
C1 0.051(2) 0.0278(17) 0.0402(19) -0.0030(14) 0.0183(17) 0.0044(15)
C2 0.047(2) 0.0283(17) 0.0409(19) 0.0042(14) 0.0151(16) 0.0006(15)
C3 0.0370(19) 0.0322(17) 0.0325(18) 0.0020(14) 0.0099(15) 0.0022(14)
C4 0.045(2) 0.0297(16) 0.0348(18) -0.0035(14) 0.0175(16) -0.0012(14)
C5 0.0358(18) 0.0319(16) 0.0295(17) -0.0008(14) 0.0136(15) 0.0000(14)
C6 0.0352(19) 0.0365(18) 0.0303(18) -0.0007(14) 0.0120(15) 0.0001(14)
C7 0.040(2) 0.0360(18) 0.0349(18) 0.0020(14) 0.0203(16) -0.0020(15)
C8 0.041(2) 0.0336(17) 0.0336(19) 0.0002(14) 0.0114(16) -0.0019(15)
C9 0.046(2) 0.0378(18) 0.040(2) 0.0002(15) 0.0198(17) -0.0080(16)
C10 0.044(2) 0.048(2) 0.036(2) -0.0003(16) 0.0207(16) -0.0049(17)
C11 0.048(2) 0.040(2) 0.035(2) 0.0038(16) 0.0174(17) 0.0017(16)
C12 0.059(2) 0.050(2) 0.055(2) 0.0098(18) 0.031(2) -0.0038(18)
C13 0.048(2) 0.0334(18) 0.0423(19) -0.0006(16) 0.0168(17) -0.0023(17)
C14 0.064(3) 0.0360(19) 0.049(2) -0.0125(17) 0.024(2) -0.0057(17)
O5 0.078(2) 0.0485(17) 0.080(2) 0.0109(14) 0.0459(17) 0.0034(14)
C15 0.078(3) 0.057(3) 0.078(3) 0.000(2) 0.023(3) 0.000(2)
O6 0.084(2) 0.0481(17) 0.167(4) 0.012(2) 0.050(3) 0.0015(17)
C16 0.081(3) 0.053(3) 0.087(3) 0.000(2) 0.036(3) 0.004(2)

loop_
_atom_type_symbol
_atom_type_description
_atom_type_scat_dispersion_real
_atom_type_scat_dispersion_imag
_atom_type_scat_source
C C 0.0033 0.0016 'International Tables Vol C Tables 4.2.6.8 and 6.1.1.4'
H H 0.0000 0.0000 'International Tables Vol C Tables 4.2.6.8 and 6.1.1.4'
Cu Cu 0.3201 1.2651 'International Tables Vol C Tables 4.2.6.8 and 6.1.1.4'
F F 0.0171 0.0103 'International Tables Vol C Tables 4.2.6.8 and 6.1.1.4'
N N 0.0061 0.0033 'International Tables Vol C Tables 4.2.6.8 and 6.1.1.4'
O O 0.0106 0.0060 'International Tables Vol C Tables 4.2.6.8 and 6.1.1.4'

loop_
_geom_angle_atom_site_label_1
_geom_angle_atom_site_label_2
_geom_angle_atom_site_label_3
_geom_angle
_geom_angle_site_symmetry_3
F1 Cu1 F2 94.05(9) .
F1 Cu1 F2 95.16(9) 3
F1 Cu1 N1 170.73(10) .
F1 Cu1 N2 91.46(10) .
F2 Cu1 F2 80.53(8) 3
F2 Cu1 N1 93.50(10) .
F2 Cu1 N2 169.82(10) .
N1 Cu1 F2 91.38(10) 3
N1 Cu1 N2 80.28(10) .
N2 Cu1 F2 107.51(9) 3
Cu1 F2 Cu1 99.47(8) 3
C11 O2 C12 116.5(3) .
C13 O4 C14 116.7(3) .
C1 N1 Cu1 125.2(2) .
C1 N1 C5 119.3(3) .
C5 N1 Cu1 115.6(2) .
C6 N2 Cu1 115.0(2) .
C10 N2 Cu1 125.9(2) .
C10 N2 C6 119.0(3) .
N1 C1 H1 118.7 .
N1 C1 C2 122.7(3) .
C2 C1 H1 118.7 .
C1 C2 H2 120.9 .
C1 C2 C3 118.3(3) .
C3 C2 H2 120.9 .
C2 C3 C11 122.6(3) .
C4 C3 C2 119.0(3) .
C4 C3 C11 118.3(3) .
C3 C4 H4 120.5 .
C5 C4 C3 119.0(3) .
C5 C4 H4 120.5 .
N1 C5 C4 121.8(3) .
N1 C5 C6 114.4(3) .
C4 C5 C6 123.8(3) .
N2 C6 C5 114.0(3) .
N2 C6 C7 121.6(3) .
C7 C6 C5 124.4(3) .
C6 C7 H7 120.6 .
C6 C7 C8 118.8(3) .
C8 C7 H7 120.6 .
C7 C8 C13 121.9(3) .
C9 C8 C7 119.0(3) .
C9 C8 C13 119.2(3) .
C8 C9 H9 120.2 .
C10 C9 C8 119.6(3) .
C10 C9 H9 120.2 .
N2 C10 C9 122.0(3) .
N2 C10 H10 119.0 .
C9 C10 H10 119.0 .
O1 C11 O2 124.2(3) .
O1 C11 C3 123.1(3) .
O2 C11 C3 112.6(3) .
O2 C12 H12A 109.5 .
O2 C12 H12B 109.5 .
O2 C12 H12C 109.5 .
H12A C12 H12B 109.5 .
H12A C12 H12C 109.5 .
H12B C12 H12C 109.5 .
O3 C13 O4 124.8(3) .
O3 C13 C8 123.0(3) .
O4 C13 C8 112.2(3) .
O4 C14 H14A 109.5 .
O4 C14 H14B 109.5 .
O4 C14 H14C 109.5 .
H14A C14 H14B 109.5 .
H14A C14 H14C 109.5 .
H14B C14 H14C 109.5 .
C15 O5 H5 109.5 .
O5 C15 H15A 109.5 .
O5 C15 H15B 109.5 .
O5 C15 H15C 109.5 .
H15A C15 H15B 109.5 .
H15A C15 H15C 109.5 .
H15B C15 H15C 109.5 .
C16 O6 H6 109.5 .
O6 C16 H16A 109.5 .
O6 C16 H16B 109.5 .
O6 C16 H16C 109.5 .
H16A C16 H16B 109.5 .
H16A C16 H16C 109.5 .
H16B C16 H16C 109.5 .

loop_
_geom_bond_atom_site_label_1
_geom_bond_atom_site_label_2
_geom_bond_distance
_geom_bond_site_symmetry_2
Cu1 F1 1.8559(19) .
Cu1 F2 2.312(2) 3
Cu1 F2 1.9003(19) .
Cu1 N1 1.995(3) .
Cu1 N2 2.002(3) .
F2 Cu1 2.312(2) 3
O1 C11 1.186(4) .
O2 C11 1.316(4) .
O2 C12 1.445(4) .
O3 C13 1.193(4) .
O4 C13 1.314(4) .
O4 C14 1.444(4) .
N1 C1 1.323(4) .
N1 C5 1.339(4) .
N2 C6 1.348(4) .
N2 C10 1.337(4) .
C1 H1 0.9300 .
C1 C2 1.377(4) .
C2 H2 0.9300 .
C2 C3 1.388(4) .
C3 C4 1.380(4) .
C3 C11 1.490(4) .
C4 H4 0.9300 .
C4 C5 1.376(4) .
C5 C6 1.475(4) .
C6 C7 1.378(4) .
C7 H7 0.9300 .
C7 C8 1.387(4) .
C8 C9 1.372(4) .
C8 C13 1.500(4) .
C9 H9 0.9300 .
C9 C10 1.368(4) .
C10 H10 0.9300 .
C12 H12A 0.9600 .
C12 H12B 0.9600 .
C12 H12C 0.9600 .
C14 H14A 0.9600 .
C14 H14B 0.9600 .
C14 H14C 0.9600 .
O5 H5 0.8200 .
O5 C15 1.392(5) .
C15 H15A 0.9600 .
C15 H15B 0.9600 .
C15 H15C 0.9600 .
O6 H6 0.8200 .
O6 C16 1.382(5) .
C16 H16A 0.9600 .
C16 H16B 0.9600 .
C16 H16C 0.9600 .

loop_
_geom_hbond_atom_site_label_D
_geom_hbond_atom_site_label_H
_geom_hbond_atom_site_label_A
_geom_hbond_distance_DH
_geom_hbond_distance_HA
_geom_hbond_distance_DA
_geom_hbond_angle_DHA
_geom_hbond_site_symmetry_A
O5 H5 F1 0.82 1.84 2.660(3) 174.0 .
O6 H6 F2 0.82 1.85 2.664(4) 169.2 2_554

loop_
_geom_torsion_atom_site_label_1
_geom_torsion_atom_site_label_2
_geom_torsion_atom_site_label_3
_geom_torsion_atom_site_label_4
_geom_torsion
Cu1 N1 C1 C2 -179.8(3)
Cu1 N1 C5 C4 179.0(2)
Cu1 N1 C5 C6 -3.3(3)
Cu1 N2 C6 C5 9.0(3)
Cu1 N2 C6 C7 -172.9(2)
Cu1 N2 C10 C9 173.8(3)
N1 C1 C2 C3 0.4(5)
N1 C5 C6 N2 -3.7(4)
N1 C5 C6 C7 178.2(3)
N2 C6 C7 C8 -1.8(5)
C1 N1 C5 C4 -1.4(5)
C1 N1 C5 C6 176.3(3)
C1 C2 C3 C4 -0.8(5)
C1 C2 C3 C11 -179.3(3)
C2 C3 C4 C5 0.2(5)
C2 C3 C11 O1 170.6(4)
C2 C3 C11 O2 -9.1(5)
C3 C4 C5 N1 1.0(5)
C3 C4 C5 C6 -176.5(3)
C4 C3 C11 O1 -7.9(5)
C4 C3 C11 O2 172.4(3)
C4 C5 C6 N2 173.9(3)
C4 C5 C6 C7 -4.2(5)
C5 N1 C1 C2 0.7(5)
C5 C6 C7 C8 176.1(3)
C6 N2 C10 C9 -1.2(5)
C6 C7 C8 C9 -0.5(5)
C6 C7 C8 C13 179.3(3)
C7 C8 C9 C10 1.9(5)
C7 C8 C13 O3 179.1(4)
C7 C8 C13 O4 -1.1(5)
C8 C9 C10 N2 -1.1(5)
C9 C8 C13 O3 -1.1(5)
C9 C8 C13 O4 178.7(3)
C10 N2 C6 C5 -175.5(3)
C10 N2 C6 C7 2.6(5)
C11 C3 C4 C5 178.7(3)
C12 O2 C11 O1 0.0(5)
C12 O2 C11 C3 179.7(3)
C13 C8 C9 C10 -177.9(3)
C14 O4 C13 O3 -1.6(5)
C14 O4 C13 C8 178.6(3)
